data_7029213
loop_
_publ_author_name
'Gong, Yun'
'Zhang, Miao Miao'
'Hua, Wei'
'Sun, Jun Liang'
'Shi, Hui Fang'
'Jiang, Peng Gang'
'Liao, Fu Hui'
'Lin, Jian Hua'

_publ_section_title
;
 Metal-organic frameworks built from achiral
 3-(5-(pyridin-4-yl)-4H-1,2,4-triazol-3-yl)benzoic acid: syntheses and
 structures of metal(II) complexes.
;
_journal_issue 1
_journal_name_full 'Dalton transactions (Cambridge, England : 2003)'
_journal_page_first 145
_journal_page_last 151
_journal_paper_doi 10.1039/c3dt51736e
_journal_volume 43
_journal_year 2014
_chemical_formula_sum 'C28 H22 N8 Ni O6'
_chemical_formula_weight 625.23
_chemical_name_systematic
; 
 ? 
;
_space_group_IT_number 14
_symmetry_cell_setting monoclinic
_symmetry_space_group_name_Hall '-P 2ybc'
_symmetry_space_group_name_H-M 'P 1 21/c 1'
_atom_sites_solution_hydrogens geom
_atom_sites_solution_primary direct
_atom_sites_solution_secondary difmap
_audit_creation_method SHELXL-97
_cell_angle_alpha 90.00
_cell_angle_beta 102.463(4)
_cell_angle_gamma 90.00
_cell_formula_units_Z 4
_cell_length_a 12.9802(6)
_cell_length_b 13.9605(6)
_cell_length_c 15.0889(6)
_cell_measurement_reflns_used 3891
_cell_measurement_temperature 293(2)
_cell_measurement_theta_max 28.2423
_cell_measurement_theta_min 2.9123
_cell_volume 2669.8(2)
_computing_cell_refinement 'CrysAlisPro, Agilent Technologies'
_computing_data_collection 'CrysAlisPro, Agilent Technologies'
_computing_data_reduction 'CrysAlisPro, Agilent Technologies'
_computing_molecular_graphics 'SHELXTL (Sheldrick, 1997)'
_computing_publication_material 'SHELXTL (Sheldrick, 1997)'
_computing_structure_refinement 'SHELXL97 (Sheldrick, 2008)'
_computing_structure_solution 'SHELXS97 (Sheldrick, 2008)'
_diffrn_ambient_temperature 293(2)
_diffrn_measured_fraction_theta_full 0.993
_diffrn_measured_fraction_theta_max 0.993
_diffrn_measurement_device_type 'SuperNova, Single source at offset, Eos'
_diffrn_measurement_method '\w scans'
_diffrn_radiation_monochromator graphite
_diffrn_radiation_source 'SuperNova (Mo) X-ray Source'
_diffrn_radiation_type MoK\a
_diffrn_radiation_wavelength 0.71073
_diffrn_reflns_av_R_equivalents 0.0283
_diffrn_reflns_av_unetI/netI 0.0454
_diffrn_reflns_limit_h_max 15
_diffrn_reflns_limit_h_min -11
_diffrn_reflns_limit_k_max 16
_diffrn_reflns_limit_k_min -13
_diffrn_reflns_limit_l_max 15
_diffrn_reflns_limit_l_min -17
_diffrn_reflns_number 9311
_diffrn_reflns_theta_full 25.01
_diffrn_reflns_theta_max 25.01
_diffrn_reflns_theta_min 2.92
_exptl_absorpt_coefficient_mu 0.788
_exptl_absorpt_correction_T_max 1.00000
_exptl_absorpt_correction_T_min 0.82944
_exptl_absorpt_correction_type multi-scan
_exptl_absorpt_process_details 'CrysAlisPro, Agilent Technologies'
_exptl_crystal_colour green
_exptl_crystal_density_diffrn 1.555
_exptl_crystal_density_method 'not measured'
_exptl_crystal_description cubic
_exptl_crystal_F_000 1288
_exptl_crystal_size_max 0.32
_exptl_crystal_size_mid 0.30
_exptl_crystal_size_min 0.28
_refine_diff_density_max 0.711
_refine_diff_density_min -0.387
_refine_diff_density_rms 0.073
_refine_ls_extinction_method none
_refine_ls_goodness_of_fit_ref 1.027
_refine_ls_hydrogen_treatment none
_refine_ls_matrix_type full
_refine_ls_number_parameters 401
_refine_ls_number_reflns 4677
_refine_ls_number_restraints 6
_refine_ls_restrained_S_all 1.026
_refine_ls_R_factor_all 0.0563
_refine_ls_R_factor_gt 0.0418
_refine_ls_shift/su_max 0.001
_refine_ls_shift/su_mean 0.000
_refine_ls_structure_factor_coef Fsqd
_refine_ls_weighting_details 'calc w=1/[\s^2^(Fo^2^)+(0.0450P)^2^+2.8995P] where P=(Fo^2^+2Fc^2^)/3'
_refine_ls_weighting_scheme calc
_refine_ls_wR_factor_gt 0.0966
_refine_ls_wR_factor_ref 0.1065
_reflns_number_gt 3840
_reflns_number_total 4677
_reflns_threshold_expression >2sigma(I)
_cod_data_source_file c3dt51736e.txt
_cod_data_source_block 121201a
_cod_depositor_comments
;
The following automatic conversions were performed:

'_symmetry_cell_setting' value 'Monoclinic' changed to 'monoclinic'
according to
/usr/data/users/saulius/automatic-downloads/current/RSC/lib/dictionaries/cif_core.dic
dictionary named 'cif_core.dic' version 2.4.2 from 2011-04-26.

Automatic conversion script
Id: cif_fix_values 2281 2013-09-26 08:29:07Z andrius 
;
_cod_original_sg_symbol_H-M P2(1)/c
_cod_database_code 7029213

loop_
_symmetry_equiv_pos_as_xyz
'x, y, z'
'-x, y+1/2, -z+1/2'
'-x, -y, -z'
'x, -y-1/2, z-1/2'

loop_
_atom_site_label
_atom_site_type_symbol
_atom_site_fract_x
_atom_site_fract_y
_atom_site_fract_z
_atom_site_U_iso_or_equiv
_atom_site_adp_type
_atom_site_occupancy
_atom_site_symmetry_multiplicity
_atom_site_calc_flag
_atom_site_refinement_flags
Ni2 Ni 0.21211(3) 0.51267(3) 0.54849(2) 0.01675(13) Uani 1 1 d .
O3 O 0.08454(15) 0.60128(15) 0.58063(12) 0.0211(5) Uani 1 1 d .
O4 O 0.20078(15) 0.52516(15) 0.68333(12) 0.0206(5) Uani 1 1 d .
O5 O 0.10532(16) 0.40036(15) 0.53877(13) 0.0224(5) Uani 1 1 d D
O1 O 0.33809(15) 0.42241(14) 0.57388(13) 0.0216(5) Uani 1 1 d .
O2 O 0.25886(17) 0.28345(16) 0.53165(16) 0.0346(6) Uani 1 1 d .
N1 N 0.46044(18) -0.02857(17) 0.60661(16) 0.0190(5) Uani 1 1 d .
N2 N 0.59747(19) -0.11806(17) 0.68113(16) 0.0227(6) Uani 1 1 d .
N3 N 0.61995(19) -0.02317(17) 0.68996(17) 0.0222(6) Uani 1 1 d .
H3 H 0.6782 0.0004 0.7203 0.027 Uiso 1 1 calc R
N7 N 0.1681(2) 0.48216(19) 0.99518(16) 0.0245(6) Uani 1 1 d .
H7 H 0.1846 0.4508 0.9512 0.029 Uiso 1 1 calc R
N6 N 0.1996(2) 0.45905(19) 1.08407(16) 0.0252(6) Uani 1 1 d .
N5 N 0.09574(19) 0.59161(18) 1.06584(15) 0.0221(6) Uani 1 1 d .
N8 N 0.19161(19) 0.52035(17) 1.40963(16) 0.0195(5) Uani 1 1 d .
C14 C 0.3338(2) -0.1993(2) 0.5595(2) 0.0241(7) Uani 1 1 d .
H14 H 0.3040 -0.1402 0.5405 0.029 Uiso 1 1 calc R
N4 N 0.31275(18) -0.36900(17) 0.56667(15) 0.0180(5) Uani 1 1 d .
C1 C 0.3379(2) 0.3326(2) 0.56712(19) 0.0220(7) Uani 1 1 d .
C2 C 0.4411(2) 0.2812(2) 0.60269(19) 0.0195(6) Uani 1 1 d .
C3 C 0.5335(2) 0.3321(2) 0.63302(19) 0.0238(7) Uani 1 1 d .
H3A H 0.5323 0.3987 0.6312 0.029 Uiso 1 1 calc R
C4 C 0.6276(2) 0.2849(2) 0.6660(2) 0.0269(7) Uani 1 1 d .
H4 H 0.6894 0.3198 0.6855 0.032 Uiso 1 1 calc R
C5 C 0.6298(2) 0.1863(2) 0.6701(2) 0.0229(7) Uani 1 1 d .
H5 H 0.6930 0.1547 0.6929 0.027 Uiso 1 1 calc R
C6 C 0.5374(2) 0.1339(2) 0.64005(19) 0.0193(6) Uani 1 1 d .
C7 C 0.4432(2) 0.1817(2) 0.60639(19) 0.0200(6) Uani 1 1 d .
H7A H 0.3813 0.1471 0.5863 0.024 Uiso 1 1 calc R
C8 C 0.5383(2) 0.0287(2) 0.64449(18) 0.0179(6) Uani 1 1 d .
C9 C 0.5000(2) -0.1176(2) 0.63003(18) 0.0187(6) Uani 1 1 d .
C10 C 0.4386(2) -0.2052(2) 0.60557(18) 0.0173(6) Uani 1 1 d .
C11 C 0.4789(2) -0.2951(2) 0.6300(2) 0.0241(7) Uani 1 1 d .
H11 H 0.5489 -0.3023 0.6602 0.029 Uiso 1 1 calc R
C15 C 0.1203(2) 0.5788(2) 0.66281(18) 0.0189(6) Uani 1 1 d .
C16 C 0.0704(2) 0.6137(2) 0.73728(19) 0.0204(6) Uani 1 1 d .
C17 C -0.0073(2) 0.6831(2) 0.7245(2) 0.0271(7) Uani 1 1 d .
H17 H -0.0325 0.7088 0.6671 0.033 Uiso 1 1 calc R
C18 C -0.0476(3) 0.7145(2) 0.7976(2) 0.0312(8) Uani 1 1 d .
H18 H -0.0999 0.7612 0.7891 0.037 Uiso 1 1 calc R
C19 C -0.0096(3) 0.6761(2) 0.8836(2) 0.0270(7) Uani 1 1 d .
H19 H -0.0356 0.6983 0.9326 0.032 Uiso 1 1 calc R
C20 C 0.0663(2) 0.6051(2) 0.89652(19) 0.0221(7) Uani 1 1 d .
C21 C 0.1062(2) 0.5742(2) 0.82279(18) 0.0212(7) Uani 1 1 d .
H21 H 0.1575 0.5266 0.8310 0.025 Uiso 1 1 calc R
C22 C 0.1080(2) 0.5605(2) 0.98557(19) 0.0204(6) Uani 1 1 d .
C23 C 0.1541(2) 0.5267(2) 1.12307(19) 0.0218(7) Uani 1 1 d .
C27 C 0.2574(3) 0.4735(2) 1.3686(2) 0.0267(7) Uani 1 1 d .
H27 H 0.3124 0.4389 1.4040 0.032 Uiso 1 1 calc R
C28 C 0.2478(2) 0.4741(2) 1.2761(2) 0.0267(7) Uani 1 1 d .
H28 H 0.2947 0.4395 1.2499 0.032 Uiso 1 1 calc R
C24 C 0.1672(2) 0.5270(2) 1.22215(19) 0.0219(7) Uani 1 1 d .
C25 C 0.0995(2) 0.5773(2) 1.26501(19) 0.0229(7) Uani 1 1 d .
H25 H 0.0454 0.6144 1.2314 0.028 Uiso 1 1 calc R
C26 C 0.1136(2) 0.5713(2) 1.35800(19) 0.0220(7) Uani 1 1 d .
H26 H 0.0671 0.6041 1.3862 0.026 Uiso 1 1 calc R
C13 C 0.2748(2) -0.2816(2) 0.5424(2) 0.0232(7) Uani 1 1 d .
H13 H 0.2046 -0.2761 0.5122 0.028 Uiso 1 1 calc R
C12 C 0.4144(2) -0.3746(2) 0.6095(2) 0.0231(7) Uani 1 1 d .
H12 H 0.4430 -0.4347 0.6261 0.028 Uiso 1 1 calc R
O6 O 0.78972(19) 0.83607(18) 0.61525(16) 0.0356(6) Uani 1 1 d D
H5A H 0.047(2) 0.403(3) 0.489(2) 0.063(6) Uiso 1 1 d D
H5B H 0.146(3) 0.348(2) 0.526(2) 0.063(6) Uiso 1 1 d D
H6B H 0.783(3) 0.788(2) 0.571(2) 0.063(6) Uiso 1 1 d D
H6A H 0.729(2) 0.833(3) 0.641(2) 0.063(6) Uiso 1 1 d D

loop_
_atom_site_aniso_label
_atom_site_aniso_U_11
_atom_site_aniso_U_22
_atom_site_aniso_U_33
_atom_site_aniso_U_23
_atom_site_aniso_U_13
_atom_site_aniso_U_12
Ni2 0.0164(2) 0.0163(2) 0.0164(2) -0.00017(15) 0.00100(15) -0.00063(15)
O3 0.0193(11) 0.0249(12) 0.0181(10) 0.0020(9) 0.0019(8) -0.0003(9)
O4 0.0173(11) 0.0255(12) 0.0174(10) 0.0004(9) 0.0000(8) 0.0010(9)
O5 0.0191(11) 0.0220(12) 0.0240(11) 0.0001(9) 0.0001(9) -0.0027(9)
O1 0.0211(11) 0.0158(11) 0.0264(11) -0.0007(9) 0.0021(8) 0.0015(9)
O2 0.0219(12) 0.0216(13) 0.0538(15) -0.0073(11) -0.0065(10) 0.0000(10)
N1 0.0174(13) 0.0138(13) 0.0249(13) -0.0003(10) 0.0026(10) 0.0010(10)
N2 0.0212(14) 0.0150(13) 0.0288(14) -0.0022(11) -0.0015(11) 0.0000(11)
N3 0.0185(13) 0.0155(13) 0.0299(14) -0.0014(11) -0.0008(11) -0.0031(10)
N7 0.0264(14) 0.0296(16) 0.0182(13) -0.0010(11) 0.0067(11) -0.0006(12)
N6 0.0249(14) 0.0320(16) 0.0193(13) 0.0010(12) 0.0058(11) -0.0005(12)
N5 0.0215(14) 0.0249(15) 0.0201(13) -0.0001(11) 0.0047(10) -0.0053(11)
N8 0.0220(14) 0.0163(13) 0.0196(12) -0.0005(10) 0.0035(10) -0.0034(10)
C14 0.0240(17) 0.0163(16) 0.0295(17) 0.0028(13) 0.0005(13) 0.0010(13)
N4 0.0192(13) 0.0166(13) 0.0175(12) -0.0013(10) 0.0022(10) -0.0021(10)
C1 0.0217(16) 0.0171(17) 0.0259(16) -0.0002(13) 0.0021(13) -0.0006(13)
C2 0.0193(15) 0.0172(16) 0.0211(15) 0.0001(12) 0.0023(12) -0.0018(12)
C3 0.0276(17) 0.0144(16) 0.0284(16) -0.0005(13) 0.0036(13) -0.0022(13)
C4 0.0193(16) 0.0185(17) 0.0408(18) -0.0027(14) 0.0022(14) -0.0042(13)
C5 0.0158(15) 0.0188(16) 0.0322(17) -0.0014(13) 0.0011(12) -0.0003(12)
C6 0.0198(16) 0.0150(15) 0.0228(15) -0.0011(12) 0.0044(12) 0.0001(12)
C7 0.0176(15) 0.0165(15) 0.0246(15) -0.0036(12) 0.0017(12) -0.0018(12)
C8 0.0155(15) 0.0151(15) 0.0213(15) 0.0002(12) 0.0000(12) 0.0004(12)
C9 0.0177(15) 0.0172(16) 0.0207(15) 0.0000(12) 0.0031(12) -0.0016(12)
C10 0.0175(15) 0.0179(16) 0.0172(14) 0.0000(12) 0.0052(11) 0.0007(12)
C11 0.0163(15) 0.0208(17) 0.0329(17) -0.0012(14) 0.0001(13) 0.0005(13)
C15 0.0199(16) 0.0182(16) 0.0178(15) -0.0004(12) 0.0024(12) -0.0072(13)
C16 0.0167(15) 0.0215(16) 0.0221(15) -0.0010(13) 0.0021(12) -0.0079(13)
C17 0.0326(18) 0.0231(18) 0.0244(16) 0.0016(14) 0.0035(14) -0.0029(14)
C18 0.036(2) 0.0249(19) 0.0331(18) 0.0020(15) 0.0087(15) 0.0064(15)
C19 0.0320(18) 0.0229(18) 0.0279(17) -0.0026(14) 0.0106(14) -0.0024(14)
C20 0.0195(16) 0.0247(17) 0.0217(15) -0.0044(13) 0.0038(12) -0.0093(13)
C21 0.0140(15) 0.0260(17) 0.0223(15) -0.0009(13) 0.0009(12) -0.0041(13)
C22 0.0169(15) 0.0239(17) 0.0204(15) -0.0047(13) 0.0039(12) -0.0056(13)
C23 0.0190(16) 0.0275(18) 0.0192(15) -0.0003(13) 0.0052(12) -0.0056(13)
C27 0.0273(18) 0.0285(19) 0.0236(16) 0.0015(14) 0.0040(13) 0.0041(14)
C28 0.0269(18) 0.0275(18) 0.0259(17) -0.0025(14) 0.0064(13) 0.0005(14)
C24 0.0208(16) 0.0206(17) 0.0227(16) 0.0007(13) 0.0011(12) -0.0087(13)
C25 0.0221(16) 0.0231(17) 0.0216(15) 0.0026(13) 0.0003(12) -0.0019(13)
C26 0.0215(16) 0.0204(16) 0.0246(16) -0.0026(13) 0.0060(12) -0.0013(13)
C13 0.0164(16) 0.0209(17) 0.0293(16) 0.0030(13) -0.0021(12) 0.0000(13)
C12 0.0237(17) 0.0142(16) 0.0296(16) 0.0035(13) 0.0018(13) 0.0041(13)
O6 0.0383(14) 0.0337(14) 0.0364(13) -0.0022(11) 0.0116(11) -0.0040(11)

loop_
_atom_type_symbol
_atom_type_description
_atom_type_scat_dispersion_real
_atom_type_scat_dispersion_imag
_atom_type_scat_source
C C 0.0033 0.0016 'International Tables Vol C Tables 4.2.6.8 and 6.1.1.4'
N N 0.0061 0.0033 'International Tables Vol C Tables 4.2.6.8 and 6.1.1.4'
Ni Ni 0.3393 1.1124 'International Tables Vol C Tables 4.2.6.8 and 6.1.1.4'
O O 0.0106 0.0060 'International Tables Vol C Tables 4.2.6.8 and 6.1.1.4'
H H 0.0000 0.0000 'International Tables Vol C Tables 4.2.6.8 and 6.1.1.4'

loop_
_geom_angle_atom_site_label_1
_geom_angle_atom_site_label_2
_geom_angle_atom_site_label_3
_geom_angle
_geom_angle_site_symmetry_1
_geom_angle_site_symmetry_3
O1 Ni2 N8 98.40(9) . 1_554
O1 Ni2 O5 92.45(8) . .
N8 Ni2 O5 91.70(9) 1_554 .
O1 Ni2 O4 95.24(8) . .
N8 Ni2 O4 166.33(9) 1_554 .
O5 Ni2 O4 86.86(8) . .
O1 Ni2 N4 90.61(9) . 1_565
N8 Ni2 N4 91.86(9) 1_554 1_565
O5 Ni2 N4 174.92(8) . 1_565
O4 Ni2 N4 88.82(8) . 1_565
O1 Ni2 O3 156.66(8) . .
N8 Ni2 O3 104.88(8) 1_554 .
O5 Ni2 O3 85.27(8) . .
O4 Ni2 O3 61.46(7) . .
N4 Ni2 O3 90.32(8) 1_565 .
C15 O3 Ni2 86.72(17) . .
C15 O4 Ni2 92.25(16) . .
Ni2 O5 H5A 115(3) . .
Ni2 O5 H5B 102(3) . .
H5A O5 H5B 105(2) . .
C1 O1 Ni2 127.94(19) . .
C8 N1 C9 103.3(2) . .
C9 N2 N3 102.1(2) . .
C8 N3 N2 110.3(2) . .
C8 N3 H3 124.9 . .
N2 N3 H3 124.9 . .
C22 N7 N6 110.3(2) . .
C22 N7 H7 124.8 . .
N6 N7 H7 124.8 . .
C23 N6 N7 101.7(2) . .
C22 N5 C23 101.6(2) . .
C27 N8 C26 118.0(2) . .
C27 N8 Ni2 119.6(2) . 1_556
C26 N8 Ni2 122.34(19) . 1_556
C13 C14 C10 119.4(3) . .
C13 C14 H14 120.3 . .
C10 C14 H14 120.3 . .
C13 N4 C12 116.8(2) . .
C13 N4 Ni2 120.21(19) . 1_545
C12 N4 Ni2 122.7(2) . 1_545
O2 C1 O1 124.5(3) . .
O2 C1 C2 118.2(3) . .
O1 C1 C2 117.3(3) . .
C3 C2 C7 119.5(3) . .
C3 C2 C1 120.8(3) . .
C7 C2 C1 119.7(3) . .
C4 C3 C2 120.7(3) . .
C4 C3 H3A 119.7 . .
C2 C3 H3A 119.7 . .
C5 C4 C3 120.0(3) . .
C5 C4 H4 120.0 . .
C3 C4 H4 120.0 . .
C4 C5 C6 120.2(3) . .
C4 C5 H5 119.9 . .
C6 C5 H5 119.9 . .
C7 C6 C5 119.6(3) . .
C7 C6 C8 119.6(3) . .
C5 C6 C8 120.8(3) . .
C2 C7 C6 120.1(3) . .
C2 C7 H7A 119.9 . .
C6 C7 H7A 119.9 . .
N1 C8 N3 110.0(2) . .
N1 C8 C6 126.0(3) . .
N3 C8 C6 124.0(3) . .
N2 C9 N1 114.3(3) . .
N2 C9 C10 122.7(3) . .
N1 C9 C10 122.9(2) . .
C11 C10 C14 117.5(3) . .
C11 C10 C9 122.6(3) . .
C14 C10 C9 119.8(3) . .
C10 C11 C12 119.6(3) . .
C10 C11 H11 120.2 . .
C12 C11 H11 120.2 . .
O3 C15 O4 119.6(3) . .
O3 C15 C16 122.0(3) . .
O4 C15 C16 118.4(2) . .
C17 C16 C21 119.7(3) . .
C17 C16 C15 123.0(3) . .
C21 C16 C15 117.2(3) . .
C16 C17 C18 120.0(3) . .
C16 C17 H17 120.0 . .
C18 C17 H17 120.0 . .
C17 C18 C19 119.9(3) . .
C17 C18 H18 120.0 . .
C19 C18 H18 120.0 . .
C20 C19 C18 120.5(3) . .
C20 C19 H19 119.8 . .
C18 C19 H19 119.8 . .
C19 C20 C21 119.1(3) . .
C19 C20 C22 122.8(3) . .
C21 C20 C22 118.1(3) . .
C16 C21 C20 120.8(3) . .
C16 C21 H21 119.6 . .
C20 C21 H21 119.6 . .
N5 C22 N7 110.6(3) . .
N5 C22 C20 126.9(3) . .
N7 C22 C20 122.5(3) . .
N6 C23 N5 115.8(3) . .
N6 C23 C24 119.5(3) . .
N5 C23 C24 124.7(3) . .
N8 C27 C28 122.9(3) . .
N8 C27 H27 118.5 . .
C28 C27 H27 118.5 . .
C27 C28 C24 119.4(3) . .
C27 C28 H28 120.3 . .
C24 C28 H28 120.3 . .
C25 C24 C28 117.8(3) . .
C25 C24 C23 122.0(3) . .
C28 C24 C23 120.1(3) . .
C26 C25 C24 119.0(3) . .
C26 C25 H25 120.5 . .
C24 C25 H25 120.5 . .
N8 C26 C25 122.8(3) . .
N8 C26 H26 118.6 . .
C25 C26 H26 118.6 . .
N4 C13 C14 123.6(3) . .
N4 C13 H13 118.2 . .
C14 C13 H13 118.2 . .
N4 C12 C11 123.1(3) . .
N4 C12 H12 118.4 . .
C11 C12 H12 118.4 . .
H6B O6 H6A 108(2) . .

loop_
_geom_bond_atom_site_label_1
_geom_bond_atom_site_label_2
_geom_bond_distance
_geom_bond_site_symmetry_2
Ni2 O1 2.034(2) .
Ni2 N8 2.057(2) 1_554
Ni2 O5 2.077(2) .
Ni2 O4 2.0786(19) .
Ni2 N4 2.087(2) 1_565
Ni2 O3 2.203(2) .
O3 C15 1.266(3) .
O4 C15 1.269(3) .
O5 H5A 0.945(18) .
O5 H5B 0.946(18) .
O1 C1 1.258(4) .
O2 C1 1.254(4) .
N1 C8 1.318(4) .
N1 C9 1.363(4) .
N2 C9 1.332(4) .
N2 N3 1.357(3) .
N3 C8 1.343(4) .
N3 H3 0.8600 .
N7 C22 1.333(4) .
N7 N6 1.354(3) .
N7 H7 0.8600 .
N6 C23 1.318(4) .
N5 C22 1.328(4) .
N5 C23 1.363(4) .
N8 C27 1.330(4) .
N8 C26 1.341(4) .
N8 Ni2 2.057(2) 1_556
C14 C13 1.373(4) .
C14 C10 1.390(4) .
C14 H14 0.9300 .
N4 C13 1.338(4) .
N4 C12 1.341(4) .
N4 Ni2 2.087(2) 1_545
C1 C2 1.513(4) .
C2 C3 1.383(4) .
C2 C7 1.390(4) .
C3 C4 1.382(4) .
C3 H3A 0.9300 .
C4 C5 1.378(4) .
C4 H4 0.9300 .
C5 C6 1.394(4) .
C5 H5 0.9300 .
C6 C7 1.391(4) .
C6 C8 1.470(4) .
C7 H7A 0.9300 .
C9 C10 1.463(4) .
C10 C11 1.379(4) .
C11 C12 1.383(4) .
C11 H11 0.9300 .
C15 C16 1.494(4) .
C16 C17 1.382(4) .
C16 C21 1.387(4) .
C17 C18 1.390(4) .
C17 H17 0.9300 .
C18 C19 1.392(4) .
C18 H18 0.9300 .
C19 C20 1.381(4) .
C19 H19 0.9300 .
C20 C21 1.393(4) .
C20 C22 1.474(4) .
C21 H21 0.9300 .
C23 C24 1.468(4) .
C27 C28 1.373(4) .
C27 H27 0.9300 .
C28 C24 1.391(4) .
C28 H28 0.9300 .
C24 C25 1.389(4) .
C25 C26 1.378(4) .
C25 H25 0.9300 .
C26 H26 0.9300 .
C13 H13 0.9300 .
C12 H12 0.9300 .
O6 H6B 0.942(18) .
O6 H6A 0.948(18) .
